data_5000201
loop_
_publ_author_name
'Sa\~n\'e, J.'
'Ruis, J.'
'Calvet, T.'
'Cuevas-Diarte, M. A.'

_publ_section_title
;
 Chiral Molecular Alloys: Patterson-Search Structure Determination
 of L-Carvone and DL-Carvone from X-ray Powder Diffraction Data at 218 K
;
_journal_coeditor_code NA0078
_journal_issue 4
_journal_name_full 'Acta Crystallographica Section B'
_journal_page_first 702
_journal_page_last 707
_journal_paper_doi 10.1107/S0108768197002905
_journal_volume 53
_journal_year 1997
_chemical_formula_sum 'C10 H14 O'
_space_group_IT_number 19
_symmetry_cell_setting orthorhombic
_symmetry_Int_Tables_number 19
_symmetry_space_group_name_Hall 'P 2ac 2ab'
_symmetry_space_group_name_H-M 'P 21 21 21'
_cell_angle_alpha 90
_cell_angle_beta 90
_cell_angle_gamma 90
_cell_formula_units_Z 4
_cell_length_a 6.8576(3)
_cell_length_b 6.8831(5)
_cell_length_c 19.988(2)
_cod_duplicate_entry 2101879
_cod_original_formula_sum 'C10 H14 O1'
_cod_database_code 5000201

loop_
_symmetry_equiv_pos_site_id
_symmetry_equiv_pos_as_xyz
1 x,y,z
2 1/2-x,-y,1/2+z
3 1/2+x,1/2-y,-z
4 -x,1/2+y,1/2-z

loop_
_atom_site_label
_atom_site_type_symbol
_atom_site_fract_x
_atom_site_fract_y
_atom_site_fract_z
C1 C 0.026(2) 0.508(4) 0.0396(6)
C2 C 0.032(2) 0.688(4) 0.0009(7)
C3 C 0.000(2) 0.678(4) -0.074(1)
C4 C 0.092(2) 0.489(4) -0.102(1)
C5 C 0.001(2) 0.314(4) -0.066(1)
C6 C 0.009(2) 0.339(4) 0.0087(6)
C7 C 0.033(2) 0.523(4) 0.1157(9)
C8 C 0.071(2) 0.470(4) -0.177(2)
C9 C 0.226(3) 0.426(4) -0.214(3)
C10 C -0.120(2) 0.487(4) -0.205(2)
O1 O 0.054(2) 0.849(5) 0.0331(6)
H1 H 0.060(2) 0.790(5) -0.095(1)
H2 H -0.138(3) 0.680(4) -0.084(1)
H3 H 0.232(3) 0.491(4) -0.091(1)
H4 H -0.134(2) 0.299(4) -0.079(1)
H5 H 0.070(2) 0.196(5) -0.078(1)
H6 H 0.002(2) 0.228(5) 0.0351(6)
H7 H 0.045(2) 0.657(4) 0.129(1)
H8 H 0.142(2) 0.451(4) 0.132(1)
H9 H -0.085(2) 0.470(4) 0.134(1)
H10 H 0.212(3) 0.405(4) -0.260(3)
H11 H 0.348(4) 0.416(4) -0.194(2)
H12 H -0.212(3) 0.520(4) -0.171(2)
H13 H -0.156(3) 0.366(4) -0.225(3)
H14 H -0.120(2) 0.587(4) -0.239(3)

loop_
_atom_type_symbol
_atom_type_radius_bond
C 0.68
H 0.23
O 0.68
